data_7235569
loop_
_publ_author_name
'Ma, Yuchi'
'Liang, Jin'
'Zhao, Dongmei'
'Chen, Yue-Lei'
'Shen, Jingkang'
'Xiong, Bing'

_publ_section_title
;
 Condensed Fukui function predicts innate C--H radical functionalization
 sites on multi-nitrogen containing fused arenes
;
_journal_issue 33
_journal_name_full 'RSC Adv.'
_journal_page_first 17262
_journal_paper_doi 10.1039/C4RA01853B
_journal_volume 4
_journal_year 2014
_chemical_formula_sum 'C12 H17 N3'
_chemical_formula_weight 203.29
_space_group_IT_number 14
_space_group_name_Hall '-P 2yn'
_space_group_name_H-M_alt 'P 1 21/n 1'
_symmetry_space_group_name_H-M 'P 1 21/n 1'
_atom_sites_solution_hydrogens geom
_atom_sites_solution_primary direct
_atom_sites_solution_secondary difmap
_audit_creation_method SHELXL-97
_cell_angle_alpha 90.00
_cell_angle_beta 92.333(8)
_cell_angle_gamma 90.00
_cell_formula_units_Z 8
_cell_length_a 13.087(2)
_cell_length_b 11.462(2)
_cell_length_c 15.654(3)
_cell_measurement_temperature 296(2)
_cell_volume 2346.2(7)
_computing_structure_refinement 'SHELXL-97 (Sheldrick, 2008)'
_computing_structure_solution 'SHELXS-97 (Sheldrick, 2008)'
_diffrn_ambient_temperature 296(2)
_diffrn_measured_fraction_theta_full 0.989
_diffrn_measured_fraction_theta_max 0.989
_diffrn_radiation_monochromator graphite
_diffrn_radiation_source 'fine-focus sealed tube'
_diffrn_radiation_type MoK\a
_diffrn_radiation_wavelength 0.71073
_diffrn_reflns_av_R_equivalents 0.0358
_diffrn_reflns_av_sigmaI/netI 0.0462
_diffrn_reflns_limit_h_max 17
_diffrn_reflns_limit_h_min -16
_diffrn_reflns_limit_k_max 11
_diffrn_reflns_limit_k_min -14
_diffrn_reflns_limit_l_max 20
_diffrn_reflns_limit_l_min -18
_diffrn_reflns_number 15840
_diffrn_reflns_theta_full 27.59
_diffrn_reflns_theta_max 27.59
_diffrn_reflns_theta_min 2.07
_exptl_absorpt_coefficient_mu 0.071
_exptl_absorpt_correction_T_max 0.9973
_exptl_absorpt_correction_T_min 0.9867
_exptl_crystal_density_diffrn 1.151
_exptl_crystal_density_method 'not measured'
_exptl_crystal_F_000 880
_exptl_crystal_size_max 0.20
_exptl_crystal_size_mid 0.06
_exptl_crystal_size_min 0.04
_refine_diff_density_max 0.348
_refine_diff_density_min -0.345
_refine_diff_density_rms 0.085
_refine_ls_extinction_method none
_refine_ls_goodness_of_fit_ref 1.017
_refine_ls_hydrogen_treatment mixed
_refine_ls_matrix_type full
_refine_ls_number_parameters 279
_refine_ls_number_reflns 5370
_refine_ls_number_restraints 0
_refine_ls_restrained_S_all 1.017
_refine_ls_R_factor_all 0.1157
_refine_ls_R_factor_gt 0.0582
_refine_ls_shift/su_max 0.001
_refine_ls_shift/su_mean 0.000
_refine_ls_structure_factor_coef Fsqd
_refine_ls_weighting_details 'calc w=1/[\s^2^(Fo^2^)+(0.1270P)^2^+0.0000P] where P=(Fo^2^+2Fc^2^)/3'
_refine_ls_weighting_scheme calc
_refine_ls_wR_factor_gt 0.1753
_refine_ls_wR_factor_ref 0.2200
_reflns_number_gt 2984
_reflns_number_total 5370
_reflns_threshold_expression >2sigma(I)
_cod_data_source_file c4ra01853b3.cif
_cod_data_source_block mo_2013419_0m
_cod_original_cell_volume 2346.4(7)
_cod_original_sg_symbol_H-M P21/n
_cod_database_code 7235569

loop_
_symmetry_equiv_pos_as_xyz
'x, y, z'
'-x+1/2, y+1/2, -z+1/2'
'-x, -y, -z'
'x-1/2, -y-1/2, z-1/2'

loop_
_atom_site_label
_atom_site_type_symbol
_atom_site_fract_x
_atom_site_fract_y
_atom_site_fract_z
_atom_site_U_iso_or_equiv
_atom_site_adp_type
_atom_site_occupancy
_atom_site_symmetry_multiplicity
_atom_site_calc_flag
_atom_site_refinement_flags
N1 N 0.88863(12) 0.44649(14) 0.24233(10) 0.0442(4) Uani 1 1 d .
N1' N 0.80194(11) 0.94128(14) 1.02671(9) 0.0416(4) Uani 1 1 d .
N3' N 0.81245(12) 0.77487(15) 1.10327(10) 0.0508(5) Uani 1 1 d .
C11 C 0.9479(3) 0.0829(2) 0.40084(17) 0.0843(9) Uani 1 1 d .
H4 H 1.0135 0.1051 0.4252 0.126 Uiso 1 1 calc R
H5 H 0.9434 -0.0007 0.3983 0.126 Uiso 1 1 calc R
H1 H 0.8951 0.1126 0.4357 0.126 Uiso 1 1 calc R
C10 C 0.93467(17) 0.13296(18) 0.31093(14) 0.0545(6) Uani 1 1 d .
H6 H 0.8688 0.1058 0.2864 0.065 Uiso 1 1 calc R
C2 C 0.93250(14) 0.26445(18) 0.31232(12) 0.0480(5) Uani 1 1 d .
C1 C 0.88514(14) 0.32570(17) 0.24183(12) 0.0432(5) Uani 1 1 d .
C4 C 0.93569(14) 0.50791(18) 0.30999(12) 0.0472(5) Uani 1 1 d .
C7 C 0.93786(16) 0.63815(18) 0.30492(14) 0.0546(6) Uani 1 1 d .
H10 H 0.8707 0.6641 0.2823 0.065 Uiso 1 1 calc R
C9 C 1.01735(18) 0.6787(2) 0.24320(15) 0.0678(7) Uani 1 1 d .
H12 H 1.0840 0.6535 0.2635 0.102 Uiso 1 1 calc R
H2 H 1.0161 0.7623 0.2395 0.102 Uiso 1 1 calc R
H11 H 1.0021 0.6459 0.1877 0.102 Uiso 1 1 calc R
C12 C 1.01757(19) 0.0920(2) 0.25313(16) 0.0691(7) Uani 1 1 d .
H18 H 1.0052 0.1235 0.1969 0.104 Uiso 1 1 calc R
H19 H 1.0170 0.0083 0.2503 0.104 Uiso 1 1 calc R
H100 H 1.0830 0.1181 0.2756 0.104 Uiso 1 1 calc R
N3 N 0.97737(14) 0.32101(16) 0.37583(11) 0.0573(5) Uani 1 1 d .
C3 C 0.97742(17) 0.4412(2) 0.37359(14) 0.0584(6) Uani 1 1 d .
H16 H 1.0089 0.4798 0.4198 0.070 Uiso 1 1 calc R
N2 N 0.83341(14) 0.28513(15) 0.17254(10) 0.0548(5) Uani 1 1 d .
C6 C 0.80390(18) 0.38357(18) 0.12956(14) 0.0578(6) Uani 1 1 d .
H8 H 0.7659 0.3827 0.0781 0.069 Uiso 1 1 calc R
C5 C 0.83572(16) 0.48322(19) 0.16962(12) 0.0520(5) Uani 1 1 d .
H7 H 0.8242 0.5596 0.1517 0.062 Uiso 1 1 calc R
C8 C 0.9567(2) 0.6951(2) 0.39224(16) 0.0797(8) Uani 1 1 d .
H15 H 0.9065 0.6680 0.4307 0.119 Uiso 1 1 calc R
H14 H 0.9516 0.7783 0.3865 0.119 Uiso 1 1 calc R
H13 H 1.0238 0.6748 0.4145 0.119 Uiso 1 1 calc R
C9' C 0.91951(18) 1.1647(2) 0.97379(17) 0.0717(7) Uani 1 1 d .
H26 H 0.9476 1.1231 1.0225 0.108 Uiso 1 1 calc R
H20 H 0.9285 1.2470 0.9826 0.108 Uiso 1 1 calc R
H25 H 0.9541 1.1412 0.9237 0.108 Uiso 1 1 calc R
C7' C 0.80569(16) 1.13713(18) 0.96197(15) 0.0545(6) Uani 1 1 d .
H30 H 0.7725 1.1623 1.0138 0.065 Uiso 1 1 calc R
C4' C 0.79037(14) 1.00803(18) 0.95344(12) 0.0469(5) Uani 1 1 d .
C3' C 0.77375(17) 0.9464(2) 0.88014(13) 0.0584(6) Uani 1 1 d .
H31 H 0.7626 0.9889 0.8300 0.070 Uiso 1 1 calc R
N2' N 0.77190(14) 0.82658(17) 0.87346(11) 0.0604(5) Uani 1 1 d .
C2' C 0.78691(14) 0.76500(18) 0.94377(12) 0.0476(5) Uani 1 1 d .
C10' C 0.79258(17) 0.63402(18) 0.93701(14) 0.0565(6) Uani 1 1 d .
H33 H 0.7741 0.6035 0.9928 0.068 Uiso 1 1 calc R
C12' C 0.8986(3) 0.5951(3) 0.9243(4) 0.169(2) Uani 1 1 d .
H35 H 0.9022 0.5117 0.9288 0.253 Uiso 1 1 calc R
H21 H 0.9436 0.6297 0.9671 0.253 Uiso 1 1 calc R
H34 H 0.9189 0.6186 0.8686 0.253 Uiso 1 1 calc R
C11' C 0.7171(3) 0.5848(2) 0.8736(3) 0.1203(14) Uani 1 1 d .
H37 H 0.7333 0.6102 0.8173 0.180 Uiso 1 1 calc R
H36 H 0.6498 0.6113 0.8863 0.180 Uiso 1 1 calc R
H22 H 0.7193 0.5012 0.8762 0.180 Uiso 1 1 calc R
C5' C 0.81612(15) 0.97192(19) 1.11150(12) 0.0512(5) Uani 1 1 d .
H24 H 0.8209 1.0468 1.1341 0.061 Uiso 1 1 calc R
C6' C 0.82163(17) 0.86967(19) 1.15496(13) 0.0546(6) Uani 1 1 d .
H23 H 0.8308 0.8650 1.2141 0.066 Uiso 1 1 calc R
C1' C 0.80029(14) 0.81999(17) 1.02453(12) 0.0425(5) Uani 1 1 d .
C8' C 0.7580(2) 1.2060(2) 0.88710(18) 0.0839(8) Uani 1 1 d .
H28 H 0.7886 1.1823 0.8351 0.126 Uiso 1 1 calc R
H29 H 0.7696 1.2878 0.8962 0.126 Uiso 1 1 calc R
H27 H 0.6858 1.1911 0.8828 0.126 Uiso 1 1 calc R

loop_
_atom_site_aniso_label
_atom_site_aniso_U_11
_atom_site_aniso_U_22
_atom_site_aniso_U_33
_atom_site_aniso_U_23
_atom_site_aniso_U_13
_atom_site_aniso_U_12
N1 0.0478(9) 0.0379(10) 0.0464(9) 0.0019(7) -0.0026(7) 0.0032(7)
N1' 0.0401(8) 0.0405(10) 0.0439(9) 0.0007(7) 0.0005(6) -0.0002(7)
N3' 0.0537(10) 0.0493(12) 0.0491(10) 0.0042(8) -0.0004(7) -0.0021(8)
C11 0.116(2) 0.0611(18) 0.0755(18) 0.0258(14) 0.0044(16) 0.0049(15)
C10 0.0563(13) 0.0393(13) 0.0676(14) 0.0100(10) -0.0032(10) -0.0006(9)
C2 0.0469(11) 0.0452(13) 0.0516(11) 0.0049(9) -0.0010(8) 0.0018(9)
C1 0.0456(11) 0.0401(12) 0.0439(10) 0.0020(9) 0.0014(8) 0.0032(8)
C4 0.0480(11) 0.0443(13) 0.0490(11) -0.0025(9) -0.0002(8) -0.0001(9)
C7 0.0529(12) 0.0417(14) 0.0686(14) -0.0032(10) -0.0037(10) 0.0006(9)
C9 0.0680(15) 0.0568(15) 0.0784(16) 0.0126(12) -0.0001(12) -0.0097(11)
C12 0.0714(16) 0.0534(15) 0.0819(17) -0.0036(12) -0.0024(13) 0.0116(11)
N3 0.0655(12) 0.0499(12) 0.0552(11) 0.0064(9) -0.0126(9) 0.0002(9)
C3 0.0663(14) 0.0541(15) 0.0534(12) -0.0013(11) -0.0130(10) -0.0018(11)
N2 0.0633(11) 0.0487(12) 0.0516(10) -0.0003(8) -0.0066(8) 0.0030(8)
C6 0.0717(15) 0.0533(15) 0.0474(11) 0.0018(10) -0.0109(10) 0.0042(11)
C5 0.0611(13) 0.0488(14) 0.0455(11) 0.0071(10) -0.0046(9) 0.0057(10)
C8 0.095(2) 0.0564(17) 0.0879(19) -0.0174(14) 0.0041(15) -0.0015(13)
C9' 0.0642(15) 0.0647(16) 0.0862(17) 0.0004(13) 0.0022(12) -0.0164(12)
C7' 0.0544(13) 0.0424(14) 0.0672(14) 0.0021(10) 0.0088(10) -0.0012(9)
C4' 0.0400(10) 0.0455(13) 0.0553(12) 0.0069(9) 0.0024(8) 0.0015(8)
C3' 0.0720(15) 0.0547(16) 0.0475(12) 0.0093(10) -0.0077(10) -0.0050(11)
N2' 0.0751(13) 0.0513(13) 0.0537(11) -0.0025(9) -0.0091(9) -0.0057(9)
C2' 0.0473(11) 0.0474(14) 0.0475(11) -0.0016(9) -0.0042(8) -0.0049(9)
C10' 0.0643(14) 0.0450(14) 0.0596(13) -0.0048(10) -0.0066(10) -0.0029(10)
C12' 0.070(2) 0.067(2) 0.370(7) -0.055(3) 0.021(3) 0.0067(16)
C11' 0.146(3) 0.0589(19) 0.149(3) -0.0178(19) -0.076(3) -0.0104(18)
C5' 0.0554(12) 0.0513(14) 0.0470(11) -0.0077(10) 0.0040(9) 0.0001(10)
C6' 0.0626(13) 0.0569(15) 0.0442(11) 0.0015(10) 0.0010(9) -0.0007(10)
C1' 0.0399(10) 0.0403(12) 0.0471(11) 0.0001(9) 0.0001(8) -0.0028(8)
C8' 0.0832(19) 0.0537(17) 0.114(2) 0.0261(15) -0.0102(16) -0.0004(13)

loop_
_atom_type_symbol
_atom_type_description
_atom_type_scat_dispersion_real
_atom_type_scat_dispersion_imag
_atom_type_scat_source
C C 0.0033 0.0016 'International Tables Vol C Tables 4.2.6.8 and 6.1.1.4'
H H 0.0000 0.0000 'International Tables Vol C Tables 4.2.6.8 and 6.1.1.4'
N N 0.0061 0.0033 'International Tables Vol C Tables 4.2.6.8 and 6.1.1.4'

loop_
_geom_angle_atom_site_label_1
_geom_angle_atom_site_label_2
_geom_angle_atom_site_label_3
_geom_angle
C5 N1 C1 106.63(16)
C5 N1 C4 131.82(18)
C1 N1 C4 121.50(16)
C5' N1' C4' 131.62(18)
C5' N1' C1' 106.24(16)
C4' N1' C1' 122.14(16)
C1' N3' C6' 104.11(16)
C10 C11 H4 109.5
C10 C11 H5 109.5
H4 C11 H5 109.5
C10 C11 H1 109.5
H4 C11 H1 109.5
H5 C11 H1 109.5
C2 C10 C12 109.45(17)
C2 C10 C11 111.4(2)
C12 C10 C11 112.2(2)
C2 C10 H6 107.9
C12 C10 H6 107.9
C11 C10 H6 107.9
N3 C2 C1 120.78(19)
N3 C2 C10 119.94(18)
C1 C2 C10 119.22(18)
N2 C1 N1 111.55(16)
N2 C1 C2 130.15(19)
N1 C1 C2 118.28(17)
C3 C4 N1 115.22(19)
C3 C4 C7 126.56(19)
N1 C4 C7 118.20(17)
C4 C7 C9 110.71(18)
C4 C7 C8 112.48(19)
C9 C7 C8 110.41(19)
C4 C7 H10 107.7
C9 C7 H10 107.7
C8 C7 H10 107.7
C7 C9 H12 109.5
C7 C9 H2 109.5
H12 C9 H2 109.5
C7 C9 H11 109.5
H12 C9 H11 109.5
H2 C9 H11 109.5
C10 C12 H18 109.5
C10 C12 H19 109.5
H18 C12 H19 109.5
C10 C12 H100 109.5
H18 C12 H100 109.5
H19 C12 H100 109.5
C2 N3 C3 118.52(17)
C4 C3 N3 125.70(19)
C4 C3 H16 117.2
N3 C3 H16 117.2
C1 N2 C6 103.68(17)
C5 C6 N2 113.13(19)
C5 C6 H8 123.4
N2 C6 H8 123.4
C6 C5 N1 105.01(18)
C6 C5 H7 127.5
N1 C5 H7 127.5
C7 C8 H15 109.5
C7 C8 H14 109.5
H15 C8 H14 109.5
C7 C8 H13 109.5
H15 C8 H13 109.5
H14 C8 H13 109.5
C7' C9' H26 109.5
C7' C9' H20 109.5
H26 C9' H20 109.5
C7' C9' H25 109.5
H26 C9' H25 109.5
H20 C9' H25 109.5
C4' C7' C8' 113.15(19)
C4' C7' C9' 109.96(17)
C8' C7' C9' 110.7(2)
C4' C7' H30 107.6
C8' C7' H30 107.6
C9' C7' H30 107.6
C3' C4' N1' 114.96(19)
C3' C4' C7' 127.26(19)
N1' C4' C7' 117.58(18)
C4' C3' N2' 125.78(19)
C4' C3' H31 117.1
N2' C3' H31 117.1
C2' N2' C3' 118.02(17)
N2' C2' C1' 121.10(19)
N2' C2' C10' 118.80(18)
C1' C2' C10' 120.08(18)
C12' C10' C11' 113.5(3)
C12' C10' C2' 111.0(2)
C11' C10' C2' 113.1(2)
C12' C10' H33 106.2
C11' C10' H33 106.2
C2' C10' H33 106.2
C10' C12' H35 109.5
C10' C12' H21 109.5
H35 C12' H21 109.5
C10' C12' H34 109.5
H35 C12' H34 109.5
H21 C12' H34 109.5
C10' C11' H37 109.5
C10' C11' H36 109.5
H37 C11' H36 109.5
C10' C11' H22 109.5
H37 C11' H22 109.5
H36 C11' H22 109.5
C6' C5' N1' 105.38(18)
C6' C5' H24 127.3
N1' C5' H24 127.3
C5' C6' N3' 113.04(18)
C5' C6' H23 123.5
N3' C6' H23 123.5
N3' C1' N1' 111.22(16)
N3' C1' C2' 130.89(19)
N1' C1' C2' 117.89(17)
C7' C8' H28 109.5
C7' C8' H29 109.5
H28 C8' H29 109.5
C7' C8' H27 109.5
H28 C8' H27 109.5
H29 C8' H27 109.5

loop_
_geom_bond_atom_site_label_1
_geom_bond_atom_site_label_2
_geom_bond_distance
N1 C5 1.374(2)
N1 C1 1.385(3)
N1 C4 1.394(2)
N1' C5' 1.378(2)
N1' C4' 1.382(2)
N1' C1' 1.391(3)
N3' C1' 1.340(2)
N3' C6' 1.357(2)
C11 C10 1.523(3)
C11 H4 0.9600
C11 H5 0.9600
C11 H1 0.9600
C10 C2 1.508(3)
C10 C12 1.515(3)
C10 H6 0.9800
C2 N3 1.306(2)
C2 C1 1.428(3)
C1 N2 1.338(2)
C4 C3 1.353(3)
C4 C7 1.495(3)
C7 C9 1.521(3)
C7 C8 1.526(3)
C7 H10 0.9800
C9 H12 0.9600
C9 H2 0.9600
C9 H11 0.9600
C12 H18 0.9600
C12 H19 0.9600
C12 H100 0.9600
N3 C3 1.378(3)
C3 H16 0.9300
N2 C6 1.362(3)
C6 C5 1.360(3)
C6 H8 0.9300
C5 H7 0.9300
C8 H15 0.9600
C8 H14 0.9600
C8 H13 0.9600
C9' C7' 1.527(3)
C9' H26 0.9600
C9' H20 0.9600
C9' H25 0.9600
C7' C4' 1.499(3)
C7' C8' 1.525(3)
C7' H30 0.9800
C4' C3' 1.357(3)
C3' N2' 1.378(3)
C3' H31 0.9300
N2' C2' 1.316(2)
C2' C1' 1.417(3)
C2' C10' 1.507(3)
C10' C12' 1.479(4)
C10' C11' 1.483(3)
C10' H33 0.9800
C12' H35 0.9600
C12' H21 0.9600
C12' H34 0.9600
C11' H37 0.9600
C11' H36 0.9600
C11' H22 0.9600
C5' C6' 1.356(3)
C5' H24 0.9300
C6' H23 0.9300
C8' H28 0.9600
C8' H29 0.9600
C8' H27 0.9600

loop_
_geom_torsion_atom_site_label_1
_geom_torsion_atom_site_label_2
_geom_torsion_atom_site_label_3
_geom_torsion_atom_site_label_4
_geom_torsion
C12 C10 C2 N3 -99.3(2)
C11 C10 C2 N3 25.4(3)
C12 C10 C2 C1 77.9(2)
C11 C10 C2 C1 -157.5(2)
C5 N1 C1 N2 0.3(2)
C4 N1 C1 N2 177.80(16)
C5 N1 C1 C2 -178.31(17)
C4 N1 C1 C2 -0.8(3)
N3 C2 C1 N2 -177.9(2)
C10 C2 C1 N2 4.9(3)
N3 C2 C1 N1 0.4(3)
C10 C2 C1 N1 -176.71(17)
C5 N1 C4 C3 177.1(2)
C1 N1 C4 C3 0.4(3)
C5 N1 C4 C7 -4.4(3)
C1 N1 C4 C7 178.91(16)
C3 C4 C7 C9 102.6(3)
N1 C4 C7 C9 -75.7(2)
C3 C4 C7 C8 -21.5(3)
N1 C4 C7 C8 160.21(18)
C1 C2 N3 C3 0.4(3)
C10 C2 N3 C3 177.53(18)
N1 C4 C3 N3 0.5(3)
C7 C4 C3 N3 -177.85(19)
C2 N3 C3 C4 -0.9(3)
N1 C1 N2 C6 -0.3(2)
C2 C1 N2 C6 178.1(2)
C1 N2 C6 C5 0.2(2)
N2 C6 C5 N1 0.0(3)
C1 N1 C5 C6 -0.2(2)
C4 N1 C5 C6 -177.32(19)
C5' N1' C4' C3' -177.51(19)
C1' N1' C4' C3' 2.2(3)
C5' N1' C4' C7' 7.3(3)
C1' N1' C4' C7' -172.95(15)
C8' C7' C4' C3' 24.7(3)
C9' C7' C4' C3' -99.6(3)
C8' C7' C4' N1' -160.83(18)
C9' C7' C4' N1' 74.9(2)
N1' C4' C3' N2' -2.8(3)
C7' C4' C3' N2' 171.86(19)
C4' C3' N2' C2' 0.4(3)
C3' N2' C2' C1' 2.6(3)
C3' N2' C2' C10' -175.74(18)
N2' C2' C10' C12' 88.9(3)
C1' C2' C10' C12' -89.4(3)
N2' C2' C10' C11' -40.0(3)
C1' C2' C10' C11' 141.6(3)
C4' N1' C5' C6' 179.49(18)
C1' N1' C5' C6' -0.3(2)
N1' C5' C6' N3' 0.4(2)
C1' N3' C6' C5' -0.3(2)
C6' N3' C1' N1' 0.1(2)
C6' N3' C1' C2' 180.0(2)
C5' N1' C1' N3' 0.1(2)
C4' N1' C1' N3' -179.67(15)
C5' N1' C1' C2' -179.76(16)
C4' N1' C1' C2' 0.4(3)
N2' C2' C1' N3' 177.13(19)
C10' C2' C1' N3' -4.5(3)
N2' C2' C1' N1' -3.0(3)
C10' C2' C1' N1' 175.33(16)
